data_7046773
loop_
_publ_author_name
'Vignesh, Kuduva R.'
'Langley, Stuart K.'
'Gartshore, Christopher J.'
'Borilovi\'c, Ivana'
'Forsyth, Craig M.'
'Rajaraman, Gopalan'
'Murray, Keith S.'

_publ_section_title
;
 Rationalizing the sign and magnitude of the magnetic coupling and
 anisotropy in dinuclear manganese(iii) complexes.
;
_journal_issue 34
_journal_name_full 'Dalton transactions (Cambridge, England : 2003)'
_journal_page_first 11820
_journal_page_last 11833
_journal_paper_doi 10.1039/c8dt01410h
_journal_volume 47
_journal_year 2018
_chemical_formula_moiety 'C36 H28 Mn2 N6 O7, 2 (N O3), 2 (C2 H3 N)'
_chemical_formula_sum 'C40 H34 Mn2 N10 O13'
_chemical_formula_weight 972.65
_space_group_crystal_system monoclinic
_space_group_IT_number 15
_space_group_name_Hall '-C 2yc'
_space_group_name_H-M_alt 'C 1 2/c 1'
_symmetry_space_group_name_Hall '-C 2yc'
_symmetry_space_group_name_H-M 'C 1 2/c 1'
_atom_sites_solution_hydrogens mixed
_audit_block_doi 10.5517/ccdc.csd.cc1zlxxd
_audit_creation_method SHELXL-2016/6
_audit_update_record
;
2018-06-12 deposited with the CCDC.
2018-06-19 downloaded from the CCDC.
;
_cell_angle_alpha 90
_cell_angle_beta 110.520(2)
_cell_angle_gamma 90
_cell_formula_units_Z 8
_cell_length_a 23.5022(18)
_cell_length_b 36.337(3)
_cell_length_c 10.6262(7)
_cell_measurement_reflns_used 8964
_cell_measurement_temperature 123(2)
_cell_measurement_theta_max 21.23
_cell_measurement_theta_min 2.01
_cell_volume 8499.0(11)
_computing_cell_refinement 'Bruker Apex2 V2.0'
_computing_data_collection 'Bruker Apex2 V2.0'
_computing_data_reduction 'Bruker Apex2 V2.0'
_computing_structure_refinement 'SHELXL-2016/6 (Sheldrick, 2016)'
_computing_structure_solution 'SHELXS-97 (Sheldrick, 1990)'
_diffrn_ambient_temperature 123(2)
_diffrn_measured_fraction_theta_full 0.951
_diffrn_measured_fraction_theta_max 0.951
_diffrn_measurement_device_type 'APEX X8'
_diffrn_measurement_method 'scans in phi and omega'
_diffrn_radiation_monochromator graphite
_diffrn_radiation_source 'fine-focus sealed tube'
_diffrn_radiation_type MoK\a
_diffrn_radiation_wavelength 0.71073
_diffrn_reflns_av_R_equivalents 0.0403
_diffrn_reflns_av_unetI/netI 0.0608
_diffrn_reflns_Laue_measured_fraction_full 0.951
_diffrn_reflns_Laue_measured_fraction_max 0.951
_diffrn_reflns_limit_h_max 24
_diffrn_reflns_limit_h_min -23
_diffrn_reflns_limit_k_max 37
_diffrn_reflns_limit_k_min -31
_diffrn_reflns_limit_l_max 10
_diffrn_reflns_limit_l_min -9
_diffrn_reflns_number 11268
_diffrn_reflns_point_group_measured_fraction_full 0.951
_diffrn_reflns_point_group_measured_fraction_max 0.951
_diffrn_reflns_theta_full 21.296
_diffrn_reflns_theta_max 21.296
_diffrn_reflns_theta_min 1.919
_exptl_absorpt_coefficient_mu 0.672
_exptl_absorpt_correction_T_max 0.967
_exptl_absorpt_correction_T_min 0.923
_exptl_absorpt_correction_type multi-scan
_exptl_absorpt_process_details SADABS
_exptl_crystal_colour brown
_exptl_crystal_density_diffrn 1.520
_exptl_crystal_density_method 'not measured'
_exptl_crystal_description plate
_exptl_crystal_F_000 3984
_exptl_crystal_size_max 0.2
_exptl_crystal_size_mid 0.1
_exptl_crystal_size_min 0.05
_refine_diff_density_max 0.580
_refine_diff_density_min -0.493
_refine_diff_density_rms 0.057
_refine_ls_extinction_method none
_refine_ls_goodness_of_fit_ref 1.019
_refine_ls_hydrogen_treatment mixed
_refine_ls_matrix_type full
_refine_ls_number_parameters 652
_refine_ls_number_reflns 4528
_refine_ls_number_restraints 31
_refine_ls_restrained_S_all 1.035
_refine_ls_R_factor_all 0.0738
_refine_ls_R_factor_gt 0.0450
_refine_ls_shift/su_max 0.000
_refine_ls_shift/su_mean 0.000
_refine_ls_structure_factor_coef Fsqd
_refine_ls_weighting_details 'w=1/[\s^2^(Fo^2^)+(0.0452P)^2^+18.4504P] where P=(Fo^2^+2Fc^2^)/3'
_refine_ls_weighting_scheme calc
_refine_ls_wR_factor_gt 0.0941
_refine_ls_wR_factor_ref 0.1063
_reflns_Friedel_coverage 0.000
_reflns_number_gt 3282
_reflns_number_total 4528
_reflns_threshold_expression 'I > 2\s(I)'
_cod_data_source_file c8dt01410h2.cif
_cod_data_source_block Compound5
_cod_depositor_comments 'Adding full bibliography for 7046766--7046777.cif.'
_cod_database_code 7046773
_shelx_shelxl_version_number 2016/6
_shelx_space_group_comment
;
The symmetry employed for this shelxl refinement is uniquely defined
by the following loop, which should always be used as a source of
symmetry information in preference to the above space-group names.
They are only intended as comments.
;

loop_
_space_group_symop_operation_xyz
'x, y, z'
'-x, y, -z+1/2'
'x+1/2, y+1/2, z'
'-x+1/2, y+1/2, -z+1/2'
'-x, -y, -z'
'x, -y, z-1/2'
'-x+1/2, -y+1/2, -z'
'x+1/2, -y+1/2, z-1/2'

loop_
_atom_site_label
_atom_site_type_symbol
_atom_site_fract_x
_atom_site_fract_y
_atom_site_fract_z
_atom_site_U_iso_or_equiv
_atom_site_adp_type
_atom_site_occupancy
_atom_site_site_symmetry_order
_atom_site_calc_flag
_atom_site_refinement_flags_posn
_atom_site_refinement_flags_adp
_atom_site_refinement_flags_occupancy
_atom_site_disorder_assembly
_atom_site_disorder_group
Mn1 Mn 0.34182(3) 0.11880(2) 0.45873(7) 0.0261(2) Uani 1 1 d . . . . .
Mn2 Mn 0.23394(3) 0.16628(2) 0.26554(7) 0.0230(2) Uani 1 1 d . . . . .
O1 O 0.31245(12) 0.15948(9) 0.3649(3) 0.0258(9) Uani 1 1 d . . . . .
O2 O 0.27077(14) 0.11463(10) 0.5404(3) 0.0311(9) Uani 1 1 d . . . . .
O3 O 0.19875(13) 0.15050(10) 0.3990(3) 0.0245(8) Uani 1 1 d . . . . .
O4 O 0.30037(14) 0.08074(10) 0.3230(3) 0.0286(9) Uani 1 1 d . . . . .
O5 O 0.22316(13) 0.11235(10) 0.1792(3) 0.0289(9) Uani 1 1 d . . . . .
O6 O 0.42086(15) 0.11777(11) 0.3968(4) 0.0348(9) Uani 1 1 d D . . . .
H1W H 0.435(2) 0.0990(8) 0.373(5) 0.052 Uiso 1 1 d D U . . .
H2W H 0.429(2) 0.1382(8) 0.366(5) 0.052 Uiso 1 1 d D U . . .
O7 O 0.22737(14) 0.22252(10) 0.3394(3) 0.0288(9) Uani 1 1 d D . . . .
H3W H 0.2589(15) 0.2366(12) 0.371(4) 0.043 Uiso 1 1 d D U . . .
H4W H 0.2124(18) 0.2214(14) 0.403(3) 0.043 Uiso 1 1 d D U . . .
O8 O 0.17984(15) 0.23086(11) 0.5428(3) 0.0446(11) Uani 1 1 d . . . . .
O9 O 0.08694(16) 0.22122(12) 0.4125(4) 0.0514(12) Uani 1 1 d . . . . .
O10 O 0.10633(16) 0.23893(12) 0.6185(4) 0.0500(12) Uani 1 1 d . . . . .
O11 O 0.4603(3) 0.1477(3) 0.1654(8) 0.060(2) Uani 0.5 1 d D . P . .
O12 O 0.4738(5) 0.1819(3) 0.3322(10) 0.065(3) Uani 0.5 1 d D U P . .
O13 O 0.5455(4) 0.1764(3) 0.2377(12) 0.068(3) Uani 0.5 1 d D U P . .
O14 O 0.5404(4) -0.0867(3) 0.8511(8) 0.064(3) Uani 0.5 1 d . . P . .
O15 O 0.4542(5) -0.0598(4) 0.7816(17) 0.066(4) Uani 0.5 1 d . . P . .
O16 O 0.5101(7) -0.0591(4) 0.6564(11) 0.049(3) Uani 0.5 1 d . . P . .
N1 N 0.38586(15) 0.07848(13) 0.5975(4) 0.0267(11) Uani 1 1 d . . . . .
N2 N 0.38982(16) 0.14984(14) 0.6271(4) 0.0275(11) Uani 1 1 d . . . . .
N3 N 0.15043(15) 0.18096(11) 0.1285(4) 0.0239(10) Uani 1 1 d . . . . .
N4 N 0.25757(16) 0.18774(11) 0.1107(4) 0.0227(10) Uani 1 1 d . . . . .
N5 N 0.05367(19) 0.11673(13) 0.9152(5) 0.0411(13) Uani 1 1 d . . . . .
N6 N 0.1364(2) -0.06844(15) -0.1631(5) 0.0437(13) Uani 1 1 d . . . . .
N7 N 0.1230(2) 0.23038(13) 0.5239(5) 0.0365(12) Uani 1 1 d . . . . .
N8 N 0.500000 0.17074(15) 0.250000 0.062(2) Uani 1 2 d DS T P . .
N9 N 0.500000 -0.0683(2) 0.750000 0.0442(19) Uani 1 2 d S T P . .
N10 N 0.3263(3) -0.0383(2) 0.4180(7) 0.080(2) Uani 1 1 d D . . . .
N11 N 0.000000 0.1314(3) 0.250000 0.066(2) Uani 1 2 d DS T P A 1
N12 N 0.0206(5) 0.0207(4) 0.6820(11) 0.087(5) Uani 0.5 1 d D . P B 2
C1 C 0.3901(2) 0.18616(19) 0.6326(5) 0.0381(15) Uani 1 1 d . . . . .
H1 H 0.368404 0.199578 0.553596 0.046 Uiso 1 1 calc R U . . .
C2 C 0.4208(2) 0.20543(18) 0.7493(6) 0.0461(16) Uani 1 1 d . . . . .
H2 H 0.419956 0.231562 0.750495 0.055 Uiso 1 1 calc R U . . .
C3 C 0.4522(2) 0.18610(19) 0.8624(5) 0.0412(15) Uani 1 1 d . . . . .
H3 H 0.474157 0.198760 0.943113 0.049 Uiso 1 1 calc R U . . .
C4 C 0.4521(2) 0.14823(19) 0.8594(5) 0.0387(16) Uani 1 1 d . . . . .
H4 H 0.473558 0.134485 0.937789 0.046 Uiso 1 1 calc R U . . .
C5 C 0.4201(2) 0.13051(17) 0.7400(5) 0.0281(14) Uani 1 1 d . . . . .
C6 C 0.4175(2) 0.09044(17) 0.7243(5) 0.0278(14) Uani 1 1 d . . . . .
C7 C 0.4440(2) 0.06593(19) 0.8269(5) 0.0373(15) Uani 1 1 d . . . . .
H7 H 0.465236 0.074461 0.915506 0.045 Uiso 1 1 calc R U . . .
C8 C 0.4393(2) 0.0289(2) 0.7988(6) 0.0416(16) Uani 1 1 d . . . . .
H8 H 0.457385 0.011617 0.868684 0.050 Uiso 1 1 calc R U . . .
C9 C 0.4087(2) 0.01657(17) 0.6703(6) 0.0389(15) Uani 1 1 d . . . . .
H9 H 0.406058 -0.008959 0.649787 0.047 Uiso 1 1 calc R U . . .
C10 C 0.3819(2) 0.04228(18) 0.5721(5) 0.0335(14) Uani 1 1 d . . . . .
H10 H 0.359794 0.034063 0.483462 0.040 Uiso 1 1 calc R U . . .
C11 C 0.0985(2) 0.17991(15) 0.1536(5) 0.0302(14) Uani 1 1 d . . . . .
H11 H 0.097695 0.167570 0.231753 0.036 Uiso 1 1 calc R U . . .
C12 C 0.0459(2) 0.19637(16) 0.0684(6) 0.0357(15) Uani 1 1 d . . . . .
H12 H 0.009638 0.195685 0.088782 0.043 Uiso 1 1 calc R U . . .
C13 C 0.0468(2) 0.21367(17) -0.0458(6) 0.0406(15) Uani 1 1 d . . . . .
H13 H 0.011178 0.225324 -0.104512 0.049 Uiso 1 1 calc R U . . .
C14 C 0.0993(2) 0.21406(16) -0.0747(5) 0.0327(14) Uani 1 1 d . . . . .
H14 H 0.100335 0.225419 -0.154438 0.039 Uiso 1 1 calc R U . . .
C15 C 0.1511(2) 0.19749(14) 0.0149(5) 0.0257(13) Uani 1 1 d . . . . .
C16 C 0.2114(2) 0.19847(14) 0.0001(5) 0.0230(12) Uani 1 1 d . . . . .
C17 C 0.2215(2) 0.20988(15) -0.1146(5) 0.0306(14) Uani 1 1 d . . . . .
H17 H 0.188652 0.217196 -0.192322 0.037 Uiso 1 1 calc R U . . .
C18 C 0.2808(2) 0.21040(15) -0.1137(5) 0.0347(14) Uani 1 1 d . . . . .
H18 H 0.288753 0.217486 -0.191963 0.042 Uiso 1 1 calc R U . . .
C19 C 0.3275(2) 0.20065(15) 0.0004(5) 0.0336(14) Uani 1 1 d . . . . .
H19 H 0.368305 0.201725 0.003364 0.040 Uiso 1 1 calc R U . . .
C20 C 0.3147(2) 0.18929(14) 0.1107(5) 0.0294(14) Uani 1 1 d . . . . .
H20 H 0.347195 0.182302 0.189539 0.035 Uiso 1 1 calc R U . . .
C21 C 0.2207(2) 0.13122(15) 0.5038(5) 0.0274(13) Uani 1 1 d . . . . .
C22 C 0.1835(2) 0.12811(14) 0.5922(5) 0.0243(13) Uani 1 1 d . . . . .
C23 C 0.2073(2) 0.1120(2) 0.7157(6) 0.058(2) Uani 1 1 d . . . . .
H23 H 0.247648 0.102656 0.744237 0.070 Uiso 1 1 calc R U . . .
C24 C 0.1744(2) 0.1088(2) 0.7999(6) 0.065(2) Uani 1 1 d . . . . .
H24 H 0.191640 0.097403 0.885336 0.078 Uiso 1 1 calc R U . . .
C25 C 0.1159(2) 0.12266(15) 0.7580(5) 0.0287(13) Uani 1 1 d . . . . .
C26 C 0.0918(2) 0.13905(16) 0.6354(6) 0.0378(15) Uani 1 1 d . . . . .
H26 H 0.051631 0.148587 0.606926 0.045 Uiso 1 1 calc R U . . .
C27 C 0.1255(2) 0.14187(16) 0.5522(5) 0.0367(15) Uani 1 1 d . . . . .
H27 H 0.108359 0.153393 0.466961 0.044 Uiso 1 1 calc R U . . .
C28 C 0.0810(2) 0.11931(16) 0.8455(5) 0.0322(14) Uani 1 1 d . . . . .
C29 C 0.2511(2) 0.08305(16) 0.2211(5) 0.0243(13) Uani 1 1 d . . . . .
C30 C 0.2268(2) 0.04857(15) 0.1468(5) 0.0243(13) Uani 1 1 d . . . . .
C31 C 0.1677(2) 0.04853(15) 0.0569(5) 0.0313(14) Uani 1 1 d . . . . .
H31 H 0.142945 0.069695 0.048694 0.038 Uiso 1 1 calc R U . . .
C32 C 0.1445(2) 0.01779(16) -0.0214(5) 0.0336(14) Uani 1 1 d . . . . .
H32 H 0.103999 0.017929 -0.083902 0.040 Uiso 1 1 calc R U . . .
C33 C 0.1804(2) -0.01296(15) -0.0079(5) 0.0303(14) Uani 1 1 d . . . . .
C34 C 0.2385(2) -0.01381(16) 0.0859(5) 0.0335(14) Uani 1 1 d . . . . .
H34 H 0.262662 -0.035383 0.097243 0.040 Uiso 1 1 calc R U . . .
C35 C 0.2613(2) 0.01719(16) 0.1632(5) 0.0316(14) Uani 1 1 d . . . . .
H35 H 0.301148 0.016727 0.228350 0.038 Uiso 1 1 calc R U . . .
C36 C 0.1566(2) -0.04390(18) -0.0929(6) 0.0354(15) Uani 1 1 d . . . . .
C37 C 0.3318(3) -0.0673(3) 0.4662(7) 0.064(2) Uani 1 1 d D . . . .
C38 C 0.3382(3) -0.1036(2) 0.5244(8) 0.086(3) Uani 1 1 d D . . . .
H38A H 0.297866 -0.113985 0.509302 0.129 Uiso 1 1 calc R U . . .
H38B H 0.360873 -0.102001 0.621145 0.129 Uiso 1 1 calc R U . . .
H38C H 0.360177 -0.119385 0.482239 0.129 Uiso 1 1 calc R U . . .
C39 C -0.0008(5) 0.1059(3) 0.3252(12) 0.045(3) Uani 0.5 1 d D . P A 1
C40 C 0.0012(7) 0.0715(4) 0.3997(16) 0.055(5) Uani 0.5 1 d D . P A 1
H40A H 0.019132 0.051968 0.362012 0.083 Uiso 0.5 1 calc R U P A 1
H42C H -0.040125 0.064477 0.392130 0.083 Uiso 0.5 1 calc R U P A 1
H40C H 0.025936 0.075190 0.494475 0.083 Uiso 0.5 1 calc R U P A 1
C41 C 0.0159(5) 0.0345(4) 0.5787(15) 0.060(4) Uani 0.5 1 d D . P B 2
C42 C 0.0087(8) 0.0495(6) 0.4490(16) 0.079(6) Uani 0.5 1 d D . P B 2
H42A H -0.003344 0.029936 0.381422 0.118 Uiso 0.5 1 calc R U P B 2
H42B H 0.047250 0.060288 0.451073 0.118 Uiso 0.5 1 calc R U P B 2
H12C H -0.022725 0.068619 0.426156 0.118 Uiso 0.5 1 calc R U P B 2

loop_
_atom_site_aniso_label
_atom_site_aniso_U_11
_atom_site_aniso_U_22
_atom_site_aniso_U_33
_atom_site_aniso_U_23
_atom_site_aniso_U_13
_atom_site_aniso_U_12
Mn1 0.0138(4) 0.0391(6) 0.0243(5) -0.0017(4) 0.0054(3) -0.0001(4)
Mn2 0.0155(4) 0.0316(5) 0.0218(5) -0.0024(4) 0.0063(3) -0.0012(4)
O1 0.0147(17) 0.035(2) 0.026(2) 0.0031(16) 0.0053(15) -0.0019(16)
O2 0.018(2) 0.047(3) 0.032(2) 0.0051(18) 0.0127(16) 0.0044(18)
O3 0.0186(18) 0.034(2) 0.022(2) 0.0036(18) 0.0097(16) 0.0001(16)
O4 0.0194(19) 0.034(2) 0.029(2) -0.0015(17) 0.0043(18) 0.0020(16)
O5 0.0191(19) 0.032(3) 0.032(2) -0.0088(19) 0.0042(16) 0.0030(18)
O6 0.023(2) 0.039(3) 0.046(2) -0.004(2) 0.0159(17) -0.0016(19)
O7 0.025(2) 0.033(3) 0.032(2) -0.0084(18) 0.0145(17) -0.0128(17)
O8 0.025(2) 0.062(3) 0.052(3) -0.025(2) 0.0210(18) -0.0238(19)
O9 0.040(2) 0.068(3) 0.039(3) -0.005(2) 0.006(2) -0.024(2)
O10 0.042(2) 0.080(4) 0.037(2) 0.004(2) 0.025(2) 0.006(2)
O11 0.036(5) 0.085(8) 0.051(6) 0.004(5) 0.006(4) -0.013(5)
O12 0.067(5) 0.072(5) 0.053(5) -0.029(4) 0.016(4) 0.009(4)
O13 0.049(5) 0.078(5) 0.084(6) -0.004(4) 0.033(4) -0.013(4)
O14 0.046(5) 0.103(8) 0.037(5) 0.002(6) 0.006(4) 0.010(6)
O15 0.082(10) 0.044(7) 0.098(13) 0.028(8) 0.064(9) 0.023(8)
O16 0.091(11) 0.043(6) 0.024(7) -0.002(5) 0.034(6) -0.027(8)
N1 0.008(2) 0.041(4) 0.032(3) 0.000(2) 0.008(2) 0.000(2)
N2 0.021(2) 0.044(4) 0.019(3) 0.003(2) 0.008(2) 0.003(2)
N3 0.015(2) 0.030(3) 0.025(3) -0.013(2) 0.0049(19) 0.0009(19)
N4 0.020(2) 0.027(3) 0.022(3) 0.000(2) 0.008(2) 0.001(2)
N5 0.027(3) 0.059(4) 0.042(3) -0.005(3) 0.019(2) -0.001(2)
N6 0.046(3) 0.042(4) 0.045(3) -0.005(3) 0.018(3) 0.002(3)
N7 0.035(3) 0.036(3) 0.040(3) -0.001(2) 0.014(3) -0.015(2)
N8 0.063(7) 0.080(7) 0.042(6) 0.000 0.018(5) 0.000
N9 0.034(7) 0.034(5) 0.072(8) 0.000 0.027(6) 0.000
N10 0.081(4) 0.084(6) 0.075(5) 0.006(4) 0.028(4) -0.003(4)
N11 0.029(4) 0.064(7) 0.091(7) 0.000 0.001(4) 0.000
N12 0.059(8) 0.140(14) 0.047(8) 0.013(8) 0.000(6) -0.011(8)
C1 0.029(3) 0.045(5) 0.036(4) -0.001(3) 0.006(3) 0.003(3)
C2 0.050(4) 0.052(5) 0.029(4) -0.008(3) 0.005(3) -0.003(3)
C3 0.041(4) 0.054(5) 0.027(4) -0.012(3) 0.009(3) -0.002(3)
C4 0.023(3) 0.064(5) 0.027(4) -0.006(3) 0.006(3) 0.002(3)
C5 0.013(3) 0.048(5) 0.027(4) 0.000(3) 0.013(3) 0.002(3)
C6 0.011(3) 0.053(5) 0.021(3) -0.001(3) 0.009(2) 0.000(3)
C7 0.027(3) 0.053(5) 0.031(4) -0.004(3) 0.009(3) 0.002(3)
C8 0.028(3) 0.067(6) 0.032(4) 0.016(3) 0.013(3) 0.005(3)
C9 0.024(3) 0.042(4) 0.049(4) 0.004(3) 0.011(3) 0.005(3)
C10 0.020(3) 0.045(5) 0.032(4) -0.001(3) 0.005(3) -0.002(3)
C11 0.020(3) 0.046(4) 0.024(3) -0.011(3) 0.007(3) -0.005(3)
C12 0.018(3) 0.049(4) 0.038(4) -0.020(3) 0.008(3) -0.002(3)
C13 0.026(3) 0.045(4) 0.040(4) -0.009(3) -0.001(3) 0.006(3)
C14 0.020(3) 0.044(4) 0.030(3) -0.006(3) 0.004(3) 0.000(3)
C15 0.022(3) 0.031(4) 0.021(3) -0.011(3) 0.003(3) -0.003(3)
C16 0.022(3) 0.022(3) 0.023(3) -0.006(2) 0.006(3) 0.000(2)
C17 0.037(3) 0.030(4) 0.025(3) -0.001(3) 0.010(3) -0.001(3)
C18 0.044(4) 0.036(4) 0.031(3) 0.006(3) 0.022(3) 0.003(3)
C19 0.028(3) 0.041(4) 0.037(4) 0.008(3) 0.019(3) 0.004(3)
C20 0.020(3) 0.030(4) 0.039(4) -0.001(3) 0.012(3) 0.001(2)
C21 0.019(3) 0.034(4) 0.029(4) -0.005(3) 0.008(3) -0.003(3)
C22 0.020(3) 0.028(4) 0.027(3) -0.004(3) 0.010(3) 0.000(3)
C23 0.027(3) 0.106(6) 0.048(4) 0.023(4) 0.021(3) 0.020(3)
C24 0.036(4) 0.127(7) 0.042(4) 0.031(4) 0.026(3) 0.024(4)
C25 0.022(3) 0.029(4) 0.039(4) -0.007(3) 0.017(3) -0.002(3)
C26 0.017(3) 0.054(4) 0.045(4) 0.017(3) 0.013(3) 0.012(3)
C27 0.025(3) 0.049(4) 0.040(3) 0.008(3) 0.016(3) 0.002(3)
C28 0.019(3) 0.045(4) 0.031(3) -0.004(3) 0.006(3) -0.003(3)
C29 0.012(3) 0.038(4) 0.027(3) -0.001(3) 0.011(3) -0.002(3)
C30 0.015(3) 0.031(4) 0.026(3) -0.007(3) 0.006(2) -0.002(3)
C31 0.026(3) 0.031(4) 0.034(3) -0.005(3) 0.007(3) 0.009(3)
C32 0.024(3) 0.036(4) 0.033(3) -0.006(3) 0.000(3) 0.001(3)
C33 0.034(3) 0.026(4) 0.034(3) -0.008(3) 0.016(3) -0.007(3)
C34 0.026(3) 0.029(4) 0.041(4) -0.004(3) 0.007(3) 0.006(3)
C35 0.023(3) 0.035(4) 0.034(3) 0.003(3) 0.007(2) 0.001(3)
C36 0.035(3) 0.037(5) 0.037(4) 0.006(3) 0.016(3) 0.008(3)
C37 0.050(4) 0.091(7) 0.059(5) -0.008(5) 0.027(4) -0.002(5)
C38 0.099(6) 0.084(7) 0.089(6) 0.042(5) 0.049(5) 0.036(5)
C39 0.049(8) 0.045(10) 0.041(7) -0.001(7) 0.017(6) -0.008(7)
C40 0.052(9) 0.069(14) 0.052(11) -0.022(9) 0.028(9) -0.005(10)
C41 0.029(7) 0.060(11) 0.083(12) -0.028(9) 0.011(8) -0.005(7)
C42 0.056(10) 0.11(2) 0.080(15) 0.029(12) 0.037(10) 0.021(12)

loop_
_atom_type_symbol
_atom_type_description
_atom_type_scat_dispersion_real
_atom_type_scat_dispersion_imag
_atom_type_scat_source
C C 0.0033 0.0016 'International Tables Vol C Tables 4.2.6.8 and 6.1.1.4'
H H 0.0000 0.0000 'International Tables Vol C Tables 4.2.6.8 and 6.1.1.4'
N N 0.0061 0.0033 'International Tables Vol C Tables 4.2.6.8 and 6.1.1.4'
O O 0.0106 0.0060 'International Tables Vol C Tables 4.2.6.8 and 6.1.1.4'
Mn Mn 0.3368 0.7283 'International Tables Vol C Tables 4.2.6.8 and 6.1.1.4'

loop_
_geom_angle_atom_site_label_1
_geom_angle_atom_site_label_2
_geom_angle_atom_site_label_3
_geom_angle
_geom_angle_site_symmetry_1
_geom_angle_site_symmetry_3
O1 Mn1 O4 100.13(14) . .
O1 Mn1 N1 168.73(17) . .
O4 Mn1 N1 91.12(16) . .
O1 Mn1 N2 91.06(17) . .
O4 Mn1 N2 168.60(17) . .
N1 Mn1 N2 77.71(18) . .
O1 Mn1 O2 94.67(13) . .
O4 Mn1 O2 89.51(13) . .
N1 Mn1 O2 85.86(13) . .
N2 Mn1 O2 87.40(13) . .
O1 Mn1 O6 92.83(14) . .
O4 Mn1 O6 91.24(13) . .
N1 Mn1 O6 86.37(14) . .
N2 Mn1 O6 90.37(14) . .
O2 Mn1 O6 172.21(14) . .
O1 Mn1 Mn2 28.04(9) . .
O4 Mn1 Mn2 80.27(10) . .
N1 Mn1 Mn2 158.89(10) . .
N2 Mn1 Mn2 109.43(13) . .
O2 Mn1 Mn2 74.90(9) . .
O6 Mn1 Mn2 112.86(11) . .
O1 Mn2 O3 98.13(13) . .
O1 Mn2 N3 168.43(16) . .
O3 Mn2 N3 92.76(15) . .
O1 Mn2 N4 90.73(14) . .
O3 Mn2 N4 170.38(15) . .
N3 Mn2 N4 78.16(15) . .
O1 Mn2 O5 93.95(14) . .
O3 Mn2 O5 91.46(13) . .
N3 Mn2 O5 89.65(14) . .
N4 Mn2 O5 91.64(14) . .
O1 Mn2 O7 95.95(14) . .
O3 Mn2 O7 85.06(13) . .
N3 Mn2 O7 81.04(14) . .
N4 Mn2 O7 90.34(14) . .
O5 Mn2 O7 169.87(12) . .
O1 Mn2 Mn1 27.83(10) . .
O3 Mn2 Mn1 79.41(10) . .
N3 Mn2 Mn1 161.60(12) . .
N4 Mn2 Mn1 110.20(11) . .
O5 Mn2 Mn1 74.09(9) . .
O7 Mn2 Mn1 114.44(9) . .
Mn1 O1 Mn2 124.13(17) . .
C21 O2 Mn1 128.3(3) . .
C21 O3 Mn2 130.9(3) . .
C29 O4 Mn1 129.4(3) . .
C29 O5 Mn2 131.3(3) . .
N8 O11 O13 46.8(5) . 2_655
O13 O12 N8 61.1(12) 2_655 .
O12 O13 N8 83.9(13) 2_655 .
O12 O13 O11 133.8(16) 2_655 2_655
N8 O13 O11 58.8(6) . 2_655
N9 O14 O16 46.6(5) . 2_656
N9 O14 O15 46.2(5) . 2_656
O16 O14 O15 82.4(7) 2_656 2_656
O16 O15 N9 61.5(17) 2_656 .
O16 O15 O14 108(2) 2_656 2_656
N9 O15 O14 49.3(7) . 2_656
O15 O16 N9 76.9(19) 2_656 .
O15 O16 O14 123(2) 2_656 2_656
N9 O16 O14 57.7(8) . 2_656
C10 N1 C6 119.2(5) . .
C10 N1 Mn1 124.6(3) . .
C6 N1 Mn1 116.1(4) . .
C1 N2 C5 119.0(5) . .
C1 N2 Mn1 124.9(4) . .
C5 N2 Mn1 116.0(4) . .
C11 N3 C15 119.1(4) . .
C11 N3 Mn2 124.1(3) . .
C15 N3 Mn2 116.1(3) . .
C20 N4 C16 119.1(4) . .
C20 N4 Mn2 124.3(3) . .
C16 N4 Mn2 116.4(3) . .
O9 N7 O10 122.6(4) . .
O9 N7 O8 118.8(4) . .
O10 N7 O8 118.6(5) . .
O13 N8 O13 159.1(11) . 2_655
O13 N8 O12 134.9(6) . .
O13 N8 O12 35.0(5) 2_655 .
O13 N8 O12 35.0(5) . 2_655
O13 N8 O12 134.9(6) 2_655 2_655
O12 N8 O12 143.6(10) . 2_655
O13 N8 O11 119.8(7) . .
O13 N8 O11 74.3(6) 2_655 .
O12 N8 O11 105.3(6) . .
O12 N8 O11 97.3(6) 2_655 .
O13 N8 O11 74.3(6) . 2_655
O13 N8 O11 119.8(7) 2_655 2_655
O12 N8 O11 97.3(6) . 2_655
O12 N8 O11 105.3(6) 2_655 2_655
O11 N8 O11 102.5(7) . 2_655
O16 N9 O16 146.4(14) . 2_656
O16 N9 O15 41.6(6) . 2_656
O16 N9 O15 127.5(6) 2_656 2_656
O16 N9 O15 127.5(6) . .
O16 N9 O15 41.6(6) 2_656 .
O15 N9 O15 152.1(14) 2_656 .
O16 N9 O14 75.7(7) . 2_656
O16 N9 O14 122.5(8) 2_656 2_656
O15 N9 O14 109.7(7) 2_656 2_656
O15 N9 O14 84.6(9) . 2_656
O16 N9 O14 122.5(8) . .
O16 N9 O14 75.7(7) 2_656 .
O15 N9 O14 84.6(8) 2_656 .
O15 N9 O14 109.7(7) . .
O14 N9 O14 120.0(10) 2_656 .
C39 N11 C39 82.0(13) . 2
N2 C1 C2 122.5(6) . .
C3 C2 C1 118.7(6) . .
C2 C3 C4 119.9(5) . .
C3 C4 C5 118.8(5) . .
N2 C5 C4 121.1(6) . .
N2 C5 C6 115.2(5) . .
C4 C5 C6 123.6(5) . .
N1 C6 C7 121.1(6) . .
N1 C6 C5 114.6(5) . .
C7 C6 C5 124.4(5) . .
C8 C7 C6 118.9(5) . .
C7 C8 C9 120.4(6) . .
C8 C9 C10 118.2(6) . .
N1 C10 C9 122.2(5) . .
N3 C11 C12 121.7(5) . .
C13 C12 C11 119.2(5) . .
C12 C13 C14 119.7(5) . .
C13 C14 C15 118.7(5) . .
N3 C15 C14 121.5(4) . .
N3 C15 C16 114.6(4) . .
C14 C15 C16 123.8(5) . .
N4 C16 C17 121.3(4) . .
N4 C16 C15 114.1(4) . .
C17 C16 C15 124.6(4) . .
C16 C17 C18 118.6(5) . .
C19 C18 C17 119.6(5) . .
C18 C19 C20 119.2(4) . .
N4 C20 C19 122.1(5) . .
O2 C21 O3 126.0(4) . .
O2 C21 C22 117.4(5) . .
O3 C21 C22 116.6(4) . .
C23 C22 C27 118.8(4) . .
C23 C22 C21 120.2(4) . .
C27 C22 C21 121.0(5) . .
C22 C23 C24 121.7(5) . .
C23 C24 C25 118.8(5) . .
C26 C25 C24 120.0(4) . .
C26 C25 C28 120.8(4) . .
C24 C25 C28 119.1(5) . .
C25 C26 C27 120.3(4) . .
C22 C27 C26 120.3(5) . .
N5 C28 C25 179.6(7) . .
O5 C29 O4 124.3(5) . .
O5 C29 C30 118.3(4) . .
O4 C29 C30 117.3(5) . .
C35 C30 C31 119.4(5) . .
C35 C30 C29 122.3(4) . .
C31 C30 C29 118.3(5) . .
C30 C31 C32 120.3(5) . .
C33 C32 C31 119.6(5) . .
C32 C33 C34 120.6(5) . .
C32 C33 C36 119.0(5) . .
C34 C33 C36 120.5(5) . .
C33 C34 C35 119.2(5) . .
C30 C35 C34 120.8(5) . .
N6 C36 C33 178.6(6) . .
N10 C37 C38 179.2(10) . .
N11 C39 C40 170.5(13) . .
N11 C39 C39 49.0(7) . 2
C40 C39 C39 121.7(8) . 2
N12 C41 C42 177.0(17) . .

loop_
_geom_bond_atom_site_label_1
_geom_bond_atom_site_label_2
_geom_bond_distance
_geom_bond_site_symmetry_2
Mn1 O1 1.781(3) .
Mn1 O4 1.989(3) .
Mn1 N1 2.079(4) .
Mn1 N2 2.081(4) .
Mn1 O2 2.140(3) .
Mn1 O6 2.178(3) .
Mn1 Mn2 3.1576(10) .
Mn2 O1 1.793(3) .
Mn2 O3 1.961(3) .
Mn2 N3 2.062(4) .
Mn2 N4 2.065(4) .
Mn2 O5 2.141(4) .
Mn2 O7 2.214(4) .
O2 C21 1.257(6) .
O3 C21 1.263(6) .
O4 C29 1.281(5) .
O5 C29 1.248(6) .
O8 N7 1.280(5) .
O9 N7 1.236(5) .
O10 N7 1.239(5) .
O11 N8 1.339(8) .
O11 O13 1.507(14) 2_655
O12 O13 0.749(11) 2_655
O12 N8 1.297(9) .
O13 N8 1.142(10) .
O14 N9 1.337(9) .
O14 O16 1.532(19) 2_656
O14 O15 1.76(2) 2_656
O15 O16 0.868(12) 2_656
O15 N9 1.273(15) .
O16 N9 1.149(15) .
N1 C10 1.339(7) .
N1 C6 1.363(6) .
N2 C1 1.321(7) .
N2 C5 1.356(6) .
N3 C11 1.338(6) .
N3 C15 1.353(6) .
N4 C20 1.343(6) .
N4 C16 1.348(6) .
N5 C28 1.142(6) .
N6 C36 1.153(7) .
N10 C37 1.159(8) .
N11 C39 1.230(11) .
N11 C39 1.230(11) 2
N12 C41 1.175(13) .
C1 C2 1.386(7) .
C2 C3 1.364(8) .
C3 C4 1.377(8) .
C4 C5 1.386(7) .
C5 C6 1.465(7) .
C6 C7 1.376(7) .
C7 C8 1.376(8) .
C8 C9 1.377(7) .
C9 C10 1.377(7) .
C11 C12 1.387(7) .
C12 C13 1.373(7) .
C13 C14 1.374(7) .
C14 C15 1.391(7) .
C15 C16 1.481(6) .
C16 C17 1.385(6) .
C17 C18 1.388(6) .
C18 C19 1.367(7) .
C19 C20 1.371(7) .
C21 C22 1.494(7) .
C22 C23 1.366(7) .
C22 C27 1.373(6) .
C23 C24 1.378(7) .
C24 C25 1.383(7) .
C25 C26 1.363(7) .
C25 C28 1.445(7) .
C26 C27 1.381(7) .
C29 C30 1.484(7) .
C30 C35 1.374(7) .
C30 C31 1.383(6) .
C31 C32 1.385(7) .
C32 C33 1.377(7) .
C33 C34 1.381(7) .
C33 C36 1.427(8) .
C34 C35 1.387(7) .
C37 C38 1.442(10) .
C39 C40 1.469(14) .
C39 C39 1.61(2) 2
C41 C42 1.436(15) .

loop_
_geom_hbond_atom_site_label_D
_geom_hbond_atom_site_label_H
_geom_hbond_atom_site_label_A
_geom_hbond_distance_DH
_geom_hbond_distance_HA
_geom_hbond_distance_DA
_geom_hbond_angle_DHA
_geom_hbond_site_symmetry_A
O6 H1W O14 0.833(19) 2.61(4) 3.218(9) 131(4) 6
O6 H1W O15 0.833(19) 1.87(3) 2.686(14) 167(6) 6
O6 H1W O16 0.833(19) 2.04(3) 2.852(15) 165(5) 5_656
O6 H1W N9 0.833(19) 2.59(3) 3.340(5) 150(4) 5_656
O6 H2W O11 0.86(2) 2.51(4) 3.112(8) 128(4) .
O6 H2W O12 0.86(2) 2.01(3) 2.837(12) 162(5) .
O6 H2W O13 0.86(2) 1.99(3) 2.829(12) 164(5) 2_655
O6 H2W N8 0.86(2) 2.68(3) 3.410(5) 145(4) .
O7 H3W O8 0.87(2) 1.84(2) 2.698(5) 171(4) 7_556
O7 H4W O8 0.863(19) 1.93(2) 2.775(5) 167(5) .
